data_4335076
loop_
_publ_author_name
'Francys E. Fern\'andez'
'Mar\'ia del Carmen Puerta'
'Pedro Valerga'

_publ_contact_author_address
;
Departamento de CMIM y Qu\'imica Inorg\'anica
Universidad de C\'adiz
Facultad de Ciencias
Campus Universitario del R\'io San Pedro
11510. Puerto Real. SPAIN.
;
_publ_contact_author_email pedro.valerga@uca.es
_publ_contact_author_fax '34 (956) 016288'
_publ_contact_author_name 'Pedro Valerga'
_publ_contact_author_phone '34 (956) 012798'
_publ_section_title
;
 Functionalized N-Heterocyclic Carbene Nonspectator Ligands upon Internal
 Alkyne Activation Reactions
;
_journal_name_full 'Inorganic Chemistry'
_journal_page_first 6502
_journal_page_last 6509
_journal_paper_doi 10.1021/ic400433z
_journal_volume 52
_journal_year 2013
_chemical_formula_moiety 'C32 H12 B F24, C29 H29 B N9 O2 Ru'
_chemical_formula_sum 'C61 H41 B2 F24 N9 O2 Ru'
_chemical_formula_weight 1510.72
_chemical_name_systematic
;
{Hydrotris(pyrazolyl)borate-\k^3^ <i>N</i>,<i>N</i>',<i>N</i>''}-{1-phenyl-2-
(1-methyl-1H-imidazol-2-yl)-3-pyridyl-prop-1-ylidene-2-carboxylic acid methyl 
ester-\k^3^ <i>C</i>,<i>N</i>,<i>N</i>'}-ruthenium(II) 
<i>tetrakis</i>{3,5-<i>bis</i>(trifluoromethyl)phenyl}borate
;
_space_group_IT_number 33
_symmetry_cell_setting orthorhombic
_symmetry_Int_Tables_number 33
_symmetry_space_group_name_Hall 'P 2c -2n'
_symmetry_space_group_name_H-M 'P n a 21'
_atom_sites_solution_hydrogens geom
_atom_sites_solution_primary direct
_atom_sites_solution_secondary difmap
_audit_creation_method SHELXL-97
_cell_angle_alpha 90.00
_cell_angle_beta 90.00
_cell_angle_gamma 90.00
_cell_formula_units_Z 4
_cell_length_a 24.533(5)
_cell_length_b 19.257(4)
_cell_length_c 13.229(3)
_cell_measurement_reflns_used 7174
_cell_measurement_temperature 100(2)
_cell_measurement_theta_max 23.729
_cell_measurement_theta_min 2.264
_cell_volume 6250(2)
_computing_cell_refinement 'SAINT (Bruker, 2001)'
_computing_data_collection 'SMART (Bruker, 2001)'
_computing_data_reduction 'SAINT (Bruker, 2001)'
_computing_molecular_graphics 'ORTEP-3 vers. 1.08 (Farrugia, 2005)'
_computing_publication_material 'SHELXTL (Sheldrick, 2001)'
_computing_structure_refinement 'SHELXTL (Sheldrick, 2001)'
_computing_structure_solution 'SHELXTL (Sheldrick, 2001)'
_diffrn_ambient_temperature 100(2)
_diffrn_measured_fraction_theta_full 0.999
_diffrn_measured_fraction_theta_max 0.999
_diffrn_measurement_device_type 'Bruker SMART APEX CCD area detector'
_diffrn_measurement_method '1700 omega scan frames, 0.3 deg, 10 sec'
_diffrn_radiation_monochromator graphite
_diffrn_radiation_probe x-ray
_diffrn_radiation_type MoK\a
_diffrn_radiation_wavelength 0.71073
_diffrn_reflns_av_R_equivalents 0.0662
_diffrn_reflns_av_sigmaI/netI 0.0689
_diffrn_reflns_limit_h_max 31
_diffrn_reflns_limit_h_min -31
_diffrn_reflns_limit_k_max 25
_diffrn_reflns_limit_k_min -24
_diffrn_reflns_limit_l_max 16
_diffrn_reflns_limit_l_min -17
_diffrn_reflns_number 51493
_diffrn_reflns_theta_full 27.50
_diffrn_reflns_theta_max 27.50
_diffrn_reflns_theta_min 1.34
_diffrn_source 'fine-focus sealed tube'
_diffrn_source_type 'Bruker SMART APEX'
_diffrn_standards_decay_% -0.0008
_diffrn_standards_number 0
_exptl_absorpt_coefficient_mu 0.375
_exptl_absorpt_correction_T_max 1.000
_exptl_absorpt_correction_T_min 0.885
_exptl_absorpt_correction_type multi-scan
_exptl_absorpt_process_details '(SADABS; Sheldrick, 2004)'
_exptl_crystal_colour green
_exptl_crystal_density_diffrn 1.606
_exptl_crystal_description plate
_exptl_crystal_F_000 3024
_exptl_crystal_size_max 0.56
_exptl_crystal_size_mid 0.46
_exptl_crystal_size_min 0.08
_refine_diff_density_max 1.716
_refine_diff_density_min -1.181
_refine_diff_density_rms 0.108
_refine_ls_abs_structure_details 'Flack H D (1983), Acta Cryst. A39, 876-881'
_refine_ls_abs_structure_Flack -0.02(3)
_refine_ls_extinction_method none
_refine_ls_goodness_of_fit_ref 1.059
_refine_ls_hydrogen_treatment constr
_refine_ls_matrix_type full
_refine_ls_number_parameters 898
_refine_ls_number_reflns 14104
_refine_ls_number_restraints 1
_refine_ls_restrained_S_all 1.059
_refine_ls_R_factor_all 0.0825
_refine_ls_R_factor_gt 0.0655
_refine_ls_shift/su_max 0.001
_refine_ls_shift/su_mean 0.000
_refine_ls_structure_factor_coef Fsqd
_refine_ls_weighting_details 'calc w=1/[\s^2^(Fo^2^)+(0.0775P)^2^+8.6465P] where P=(Fo^2^+2Fc^2^)/3'
_refine_ls_weighting_scheme calc
_refine_ls_wR_factor_gt 0.1481
_refine_ls_wR_factor_ref 0.1620
_reflns_number_gt 11639
_reflns_number_total 14104
_reflns_threshold_expression >2sigma(I)
_cod_data_source_file ic400433z_si_002_2.cif
_cod_data_source_block pv1108
_cod_database_code 4335076

loop_
_symmetry_equiv_pos_as_xyz
'x, y, z'
'-x, -y, z+1/2'
'x+1/2, -y+1/2, z'
'-x+1/2, y+1/2, z+1/2'

loop_
_atom_site_label
_atom_site_type_symbol
_atom_site_fract_x
_atom_site_fract_y
_atom_site_fract_z
_atom_site_U_iso_or_equiv
_atom_site_adp_type
_atom_site_occupancy
_atom_site_symmetry_multiplicity
_atom_site_calc_flag
_atom_site_refinement_flags
_atom_site_disorder_assembly
_atom_site_disorder_group
Ru1 Ru 0.439093(13) 0.738161(18) 1.01556(4) 0.01967(10) Uani 1 1 d . . .
O1 O 0.38923(16) 0.9450(2) 0.8995(4) 0.0356(10) Uani 1 1 d . . .
O2 O 0.43838(18) 0.9417(2) 0.7565(4) 0.0445(12) Uani 1 1 d . . .
N1 N 0.37469(17) 0.7548(2) 1.1125(4) 0.0241(10) Uani 1 1 d . . .
N2 N 0.35060(17) 0.7005(3) 1.1575(4) 0.0289(11) Uani 1 1 d . . .
N3 N 0.46894(17) 0.6748(2) 1.1421(4) 0.0261(10) Uani 1 1 d . . .
N4 N 0.43336(18) 0.6301(2) 1.1854(4) 0.0263(10) Uani 1 1 d . . .
N5 N 0.40244(19) 0.6484(2) 0.9651(4) 0.0257(10) Uani 1 1 d . . .
N6 N 0.37472(17) 0.6076(2) 1.0324(4) 0.0287(11) Uani 1 1 d . . .
N7 N 0.47602(16) 0.8291(2) 1.0604(4) 0.0250(10) Uani 1 1 d . . .
N8 N 0.50464(16) 0.9328(2) 1.0179(6) 0.0366(11) Uani 1 1 d . . .
N9 N 0.50852(19) 0.7184(2) 0.9268(4) 0.0290(11) Uani 1 1 d . . .
C1 C 0.3082(2) 0.7237(4) 1.2148(5) 0.0404(16) Uani 1 1 d . . .
H1 H 0.2847 0.6962 1.2526 0.048 Uiso 1 1 calc R . .
C2 C 0.3063(2) 0.7933(4) 1.2075(5) 0.0443(18) Uani 1 1 d . . .
H2 H 0.2816 0.8230 1.2389 0.053 Uiso 1 1 calc R . .
C3 C 0.3488(2) 0.8118(4) 1.1430(5) 0.0329(14) Uani 1 1 d . . .
H3 H 0.3577 0.8569 1.1242 0.039 Uiso 1 1 calc R . .
C4 C 0.4577(3) 0.5969(3) 1.2630(5) 0.0327(13) Uani 1 1 d . . .
H4 H 0.4413 0.5640 1.3045 0.039 Uiso 1 1 calc R . .
C5 C 0.5103(2) 0.6196(3) 1.2710(5) 0.0356(14) Uani 1 1 d . . .
H5 H 0.5365 0.6052 1.3173 0.043 Uiso 1 1 calc R . .
C6 C 0.5159(2) 0.6686(3) 1.1949(4) 0.0265(12) Uani 1 1 d . . .
H6 H 0.5476 0.6938 1.1820 0.032 Uiso 1 1 calc R . .
C7 C 0.3534(3) 0.5533(3) 0.9809(6) 0.0452(18) Uani 1 1 d . . .
H7 H 0.3327 0.5179 1.0093 0.054 Uiso 1 1 calc R . .
C8 C 0.3667(3) 0.5583(4) 0.8822(6) 0.0468(18) Uani 1 1 d . . .
H8 H 0.3572 0.5281 0.8303 0.056 Uiso 1 1 calc R . .
C9 C 0.3978(3) 0.6182(3) 0.8753(5) 0.0360(15) Uani 1 1 d . . .
H9 H 0.4132 0.6349 0.8160 0.043 Uiso 1 1 calc R . .
C10 C 0.4119(2) 0.7948(3) 0.9121(4) 0.0229(11) Uani 1 1 d . . .
C11 C 0.3632(2) 0.7852(3) 0.8497(5) 0.0257(12) Uani 1 1 d . . .
C12 C 0.3177(2) 0.7525(3) 0.8936(5) 0.0277(12) Uani 1 1 d . . .
H12 H 0.3181 0.7411 0.9619 0.033 Uiso 1 1 calc R . .
C13 C 0.2717(2) 0.7371(3) 0.8351(5) 0.0327(13) Uani 1 1 d . . .
H13 H 0.2417 0.7160 0.8651 0.039 Uiso 1 1 calc R . .
C14 C 0.2705(3) 0.7525(3) 0.7346(5) 0.0382(15) Uani 1 1 d . . .
H14 H 0.2401 0.7412 0.6962 0.046 Uiso 1 1 calc R . .
C15 C 0.3149(3) 0.7854(4) 0.6896(5) 0.0421(16) Uani 1 1 d . . .
H15 H 0.3142 0.7960 0.6210 0.051 Uiso 1 1 calc R . .
C16 C 0.3599(3) 0.8023(3) 0.7473(5) 0.0360(14) Uani 1 1 d . . .
H16 H 0.3888 0.8258 0.7171 0.043 Uiso 1 1 calc R . .
C17 C 0.4541(2) 0.8551(3) 0.8879(5) 0.0304(13) Uani 1 1 d . . .
C18 C 0.4270(2) 0.9189(3) 0.8384(5) 0.0349(14) Uani 1 1 d . . .
C19 C 0.3598(3) 1.0050(4) 0.8616(6) 0.049(2) Uani 1 1 d . . .
H19A H 0.3832 1.0450 0.8632 0.073 Uiso 1 1 calc R . .
H19B H 0.3284 1.0133 0.9032 0.073 Uiso 1 1 calc R . .
H19C H 0.3484 0.9965 0.7933 0.073 Uiso 1 1 calc R . .
C20 C 0.4778(2) 0.8744(3) 0.9870(5) 0.0293(14) Uani 1 1 d . . .
C21 C 0.5007(3) 0.8575(3) 1.1452(6) 0.0385(15) Uani 1 1 d . . .
H21 H 0.5048 0.8365 1.2080 0.046 Uiso 1 1 calc R . .
C22 C 0.5178(2) 0.9221(3) 1.1186(6) 0.0443(18) Uani 1 1 d . . .
H22 H 0.5353 0.9537 1.1607 0.053 Uiso 1 1 calc R . .
C23 C 0.5153(3) 0.9960(3) 0.9600(6) 0.0488(19) Uani 1 1 d . . .
H23A H 0.4824 1.0228 0.9549 0.073 Uiso 1 1 calc R . .
H23B H 0.5277 0.9839 0.8935 0.073 Uiso 1 1 calc R . .
H23C H 0.5428 1.0230 0.9936 0.073 Uiso 1 1 calc R . .
C24 C 0.4980(3) 0.8253(3) 0.8186(5) 0.0400(16) Uani 1 1 d . . .
H24A H 0.4806 0.8108 0.7561 0.048 Uiso 1 1 calc R . .
H24B H 0.5232 0.8624 0.8018 0.048 Uiso 1 1 calc R . .
C25 C 0.5308(3) 0.7642(3) 0.8595(5) 0.0355(14) Uani 1 1 d . . .
C26 C 0.5822(3) 0.7530(4) 0.8183(6) 0.0428(16) Uani 1 1 d . . .
H26 H 0.5972 0.7857 0.7746 0.051 Uiso 1 1 calc R . .
C27 C 0.6111(3) 0.6937(4) 0.8419(5) 0.0410(16) Uani 1 1 d . . .
H27 H 0.6460 0.6867 0.8164 0.049 Uiso 1 1 calc R . .
C28 C 0.5870(3) 0.6446(4) 0.9045(5) 0.0401(15) Uani 1 1 d . . .
H28 H 0.6045 0.6029 0.9187 0.048 Uiso 1 1 calc R . .
C29 C 0.5363(3) 0.6590(3) 0.9453(5) 0.0368(14) Uani 1 1 d . . .
H29 H 0.5205 0.6261 0.9876 0.044 Uiso 1 1 calc R . .
B1 B 0.3736(3) 0.6257(4) 1.1457(6) 0.0331(16) Uani 1 1 d . . .
H1A H 0.3521 0.5920 1.1843 0.040 Uiso 1 1 calc R . .
F1A F 0.4473(6) 0.5687(10) 0.6413(16) 0.049(3) Uani 0.555(7) 1 d P A 1
F2A F 0.5289(4) 0.5097(6) 0.5879(11) 0.074(3) Uani 0.555(7) 1 d P A 1
F3A F 0.4568(4) 0.5272(4) 0.5039(8) 0.074(2) Uani 0.555(7) 1 d P A 1
F1B F 0.4640(9) 0.5579(14) 0.660(2) 0.049(3) Uani 0.445(7) 1 d P A 2
F2B F 0.5261(4) 0.5549(5) 0.6976(10) 0.074(3) Uani 0.445(7) 1 d P A 2
F3B F 0.5060(8) 0.5074(7) 0.5563(10) 0.074(2) Uani 0.445(7) 1 d P A 2
F4 F 0.4283(2) 0.8157(3) 0.5206(5) 0.0986(16) Uani 1 1 d . . .
F5 F 0.4785(2) 0.8463(3) 0.4010(5) 0.0986(16) Uani 1 1 d . . .
F6 F 0.4200(3) 0.7715(3) 0.3853(8) 0.145(4) Uani 1 1 d . . .
F7 F 0.65042(19) 1.0052(2) 0.6607(4) 0.0533(12) Uani 1 1 d . . .
F8 F 0.58209(17) 0.9462(3) 0.6108(4) 0.0771(17) Uani 1 1 d . . .
F9 F 0.62088(16) 0.9205(2) 0.7485(3) 0.0513(11) Uani 1 1 d . . .
F10 F 0.84023(14) 0.8829(2) 0.5936(3) 0.0516(11) Uani 1 1 d . . .
F11 F 0.81875(15) 0.9443(2) 0.4676(3) 0.0485(10) Uani 1 1 d . . .
F12 F 0.83768(14) 0.8362(2) 0.4476(4) 0.0658(15) Uani 1 1 d . . .
F13 F 0.8453(2) 0.5800(2) 0.3864(4) 0.0784(18) Uani 1 1 d . . .
F14 F 0.7946(2) 0.4956(4) 0.3625(6) 0.141(4) Uani 1 1 d . . .
F15 F 0.8475(2) 0.4928(3) 0.4807(5) 0.102(2) Uani 1 1 d . . .
F16 F 0.73551(14) 0.48721(19) 0.7762(3) 0.0426(9) Uani 1 1 d . . .
F17 F 0.66007(14) 0.54213(18) 0.7788(3) 0.0369(8) Uani 1 1 d . . .
F18 F 0.7339(2) 0.5928(2) 0.8254(3) 0.0592(12) Uani 1 1 d . . .
F19 F 0.63258(18) 0.83840(19) 0.0360(3) 0.0520(11) Uani 1 1 d . . .
F20 F 0.65252(17) 0.89451(18) 0.1687(3) 0.0437(9) Uani 1 1 d . . .
F21 F 0.71521(17) 0.8509(2) 0.0771(4) 0.0640(14) Uani 1 1 d . . .
F22 F 0.69392(16) 0.58666(19) 0.0329(3) 0.0458(10) Uani 1 1 d . . .
F23 F 0.62155(16) 0.5519(2) 0.1062(4) 0.0538(11) Uani 1 1 d . . .
F24 F 0.6984(2) 0.5355(2) 0.1755(3) 0.0577(12) Uani 1 1 d . . .
C30 C 0.59071(18) 0.6957(2) 0.4847(4) 0.0194(11) Uani 1 1 d . . .
C31 C 0.56949(18) 0.6346(2) 0.5270(6) 0.0260(12) Uani 1 1 d . . .
H31 H 0.5930 0.5985 0.5436 0.031 Uiso 1 1 calc R . .
C32 C 0.5136(2) 0.6270(3) 0.5446(5) 0.0336(15) Uani 1 1 d . A .
C33 C 0.47696(18) 0.6779(3) 0.5212(7) 0.0352(13) Uani 1 1 d . . .
H33 H 0.4399 0.6721 0.5338 0.042 Uiso 1 1 calc R . .
C34 C 0.4965(2) 0.7379(3) 0.4782(4) 0.0257(12) Uani 1 1 d . . .
C35 C 0.5523(2) 0.7457(3) 0.4577(4) 0.0215(11) Uani 1 1 d . . .
H35 H 0.5641 0.7857 0.4250 0.026 Uiso 1 1 calc R . .
C36 C 0.4935(3) 0.5602(4) 0.5885(10) 0.080(4) Uani 1 1 d . . .
C37 C 0.4574(2) 0.7933(3) 0.4471(6) 0.0395(17) Uani 1 1 d . . .
C38 C 0.67727(17) 0.7828(2) 0.5070(5) 0.0194(10) Uani 1 1 d . . .
C39 C 0.6464(2) 0.8293(3) 0.5635(4) 0.0223(11) Uani 1 1 d . . .
H39 H 0.6106 0.8181 0.5798 0.027 Uiso 1 1 calc R . .
C40 C 0.6680(2) 0.8926(3) 0.5965(4) 0.0270(12) Uani 1 1 d . . .
C41 C 0.7220(2) 0.9097(3) 0.5794(5) 0.0286(13) Uani 1 1 d . . .
H41 H 0.7367 0.9510 0.6035 0.034 Uiso 1 1 calc R . .
C42 C 0.75329(18) 0.8630(3) 0.5251(5) 0.0268(11) Uani 1 1 d . . .
C43 C 0.7320(2) 0.8022(3) 0.4881(4) 0.0238(12) Uani 1 1 d . . .
H43 H 0.7540 0.7731 0.4497 0.029 Uiso 1 1 calc R . .
C44 C 0.6311(2) 0.9417(3) 0.6540(5) 0.0374(15) Uani 1 1 d . . .
C45 C 0.8124(2) 0.8809(3) 0.5086(7) 0.0330(12) Uani 1 1 d . . .
C46 C 0.69508(16) 0.6478(2) 0.5084(5) 0.0174(9) Uani 1 1 d . . .
C47 C 0.73896(19) 0.6181(3) 0.4559(4) 0.0212(11) Uani 1 1 d . . .
H47 H 0.7457 0.6321 0.3898 0.025 Uiso 1 1 calc R . .
C48 C 0.77281(19) 0.5683(3) 0.4997(4) 0.0234(12) Uani 1 1 d . . .
C49 C 0.7649(2) 0.5451(3) 0.5958(5) 0.0302(13) Uani 1 1 d . . .
H49 H 0.7873 0.5111 0.6236 0.036 Uiso 1 1 calc R . .
C50 C 0.7226(2) 0.5738(3) 0.6507(4) 0.0262(12) Uani 1 1 d . . .
C51 C 0.68887(19) 0.6248(3) 0.6073(4) 0.0229(11) Uani 1 1 d . . .
H51 H 0.6612 0.6439 0.6465 0.028 Uiso 1 1 calc R . .
C52 C 0.8169(2) 0.5370(4) 0.4358(6) 0.0437(17) Uani 1 1 d . . .
C53 C 0.7129(2) 0.5495(3) 0.7568(5) 0.0351(14) Uani 1 1 d . . .
C54 C 0.65975(18) 0.7110(3) 0.3353(4) 0.0179(10) Uani 1 1 d . . .
C55 C 0.66156(18) 0.7726(2) 0.2793(4) 0.0185(10) Uani 1 1 d . . .
H55 H 0.6611 0.8149 0.3132 0.022 Uiso 1 1 calc R . .
C56 C 0.66404(19) 0.7721(3) 0.1738(4) 0.0221(11) Uani 1 1 d . . .
C57 C 0.66729(19) 0.7107(3) 0.1207(4) 0.0212(11) Uani 1 1 d . . .
H57 H 0.6708 0.7106 0.0507 0.025 Uiso 1 1 calc R . .
C58 C 0.66522(19) 0.6489(3) 0.1747(4) 0.0207(10) Uani 1 1 d . . .
C59 C 0.66025(18) 0.6495(3) 0.2799(4) 0.0194(10) Uani 1 1 d . . .
H59 H 0.6572 0.6075 0.3141 0.023 Uiso 1 1 calc R . .
C60 C 0.6659(2) 0.8398(3) 0.1148(5) 0.0309(13) Uani 1 1 d . . .
C61 C 0.6690(2) 0.5809(3) 0.1213(4) 0.0256(11) Uani 1 1 d . . .
B2 B 0.6559(2) 0.7080(3) 0.4599(4) 0.0167(11) Uani 1 1 d . . .

loop_
_atom_site_aniso_label
_atom_site_aniso_U_11
_atom_site_aniso_U_22
_atom_site_aniso_U_33
_atom_site_aniso_U_23
_atom_site_aniso_U_13
_atom_site_aniso_U_12
Ru1 0.01835(16) 0.01711(17) 0.02355(19) -0.0015(2) 0.0018(2) 0.00006(13)
O1 0.034(2) 0.032(2) 0.041(3) 0.003(2) -0.0015(19) 0.0078(17)
O2 0.051(3) 0.034(2) 0.049(3) 0.019(2) 0.007(2) -0.005(2)
N1 0.019(2) 0.028(2) 0.025(2) -0.0035(19) -0.0006(17) 0.0038(17)
N2 0.018(2) 0.040(3) 0.029(3) 0.004(2) -0.0040(18) -0.0018(19)
N3 0.023(2) 0.025(2) 0.030(3) -0.007(2) 0.0013(19) -0.0012(18)
N4 0.029(2) 0.024(2) 0.026(3) 0.004(2) -0.0008(19) -0.0016(18)
N5 0.035(3) 0.017(2) 0.025(3) 0.0059(19) -0.005(2) 0.0015(18)
N6 0.028(2) 0.022(2) 0.035(3) 0.005(2) -0.011(2) -0.0051(17)
N7 0.0145(19) 0.024(2) 0.037(3) -0.005(2) -0.0038(18) 0.0001(17)
N8 0.024(2) 0.025(2) 0.061(3) -0.001(3) -0.007(3) -0.0040(16)
N9 0.027(2) 0.027(2) 0.033(3) -0.003(2) 0.003(2) 0.0005(19)
C1 0.022(3) 0.070(5) 0.029(4) 0.004(3) 0.004(2) 0.004(3)
C2 0.025(3) 0.077(6) 0.031(4) -0.015(3) 0.001(2) 0.021(3)
C3 0.026(3) 0.042(4) 0.030(3) -0.011(3) -0.003(2) 0.006(3)
C4 0.040(3) 0.031(3) 0.026(3) 0.001(3) -0.005(3) 0.006(3)
C5 0.037(3) 0.036(3) 0.034(4) -0.004(3) -0.011(3) 0.014(3)
C6 0.019(2) 0.032(3) 0.028(3) -0.007(2) -0.002(2) 0.004(2)
C7 0.046(4) 0.028(3) 0.062(5) 0.010(3) -0.023(3) -0.011(3)
C8 0.072(5) 0.032(4) 0.036(4) -0.005(3) -0.016(3) -0.008(3)
C9 0.055(4) 0.026(3) 0.028(3) -0.001(3) -0.008(3) -0.002(3)
C10 0.026(3) 0.016(3) 0.026(3) -0.001(2) 0.004(2) 0.002(2)
C11 0.031(3) 0.014(2) 0.032(3) -0.004(2) 0.002(2) 0.005(2)
C12 0.026(3) 0.031(3) 0.026(3) -0.002(2) -0.005(2) 0.000(2)
C13 0.030(3) 0.029(3) 0.039(4) -0.003(3) -0.008(3) -0.003(2)
C14 0.044(4) 0.033(3) 0.037(4) -0.003(3) -0.016(3) 0.003(3)
C15 0.063(4) 0.032(3) 0.031(4) 0.006(3) -0.011(3) 0.004(3)
C16 0.048(4) 0.031(3) 0.029(3) -0.002(3) 0.003(3) 0.000(3)
C17 0.025(3) 0.019(3) 0.047(4) 0.005(3) 0.008(3) -0.002(2)
C18 0.031(3) 0.024(3) 0.049(4) 0.008(3) -0.003(3) -0.006(2)
C19 0.055(4) 0.033(4) 0.058(5) 0.006(4) -0.011(4) 0.014(3)
C20 0.019(2) 0.019(3) 0.049(4) -0.001(2) 0.000(2) 0.000(2)
C21 0.040(3) 0.028(3) 0.048(4) -0.014(3) -0.006(3) 0.005(3)
C22 0.031(3) 0.031(3) 0.071(5) -0.016(3) -0.015(3) 0.000(3)
C23 0.031(3) 0.029(3) 0.087(6) 0.004(4) -0.005(3) -0.010(3)
C24 0.042(3) 0.036(3) 0.041(4) 0.015(3) 0.019(3) 0.004(3)
C25 0.039(3) 0.036(3) 0.032(3) -0.002(3) 0.008(3) -0.001(3)
C26 0.038(3) 0.050(4) 0.041(4) -0.004(3) 0.010(3) -0.005(3)
C27 0.032(3) 0.051(4) 0.040(4) -0.009(3) 0.010(3) 0.004(3)
C28 0.038(3) 0.043(4) 0.039(4) -0.012(3) 0.000(3) 0.013(3)
C29 0.040(3) 0.037(4) 0.033(4) -0.006(3) -0.001(3) 0.003(3)
B1 0.029(3) 0.034(4) 0.037(4) 0.005(3) 0.002(3) -0.013(3)
F1A 0.056(10) 0.043(7) 0.049(8) 0.027(4) 0.010(6) -0.004(6)
F2A 0.059(4) 0.046(4) 0.117(7) 0.050(4) -0.007(4) -0.013(3)
F3A 0.109(6) 0.043(4) 0.070(6) -0.002(4) 0.013(5) -0.054(4)
F1B 0.056(10) 0.043(7) 0.049(8) 0.027(4) 0.010(6) -0.004(6)
F2B 0.059(4) 0.046(4) 0.117(7) 0.050(4) -0.007(4) -0.013(3)
F3B 0.109(6) 0.043(4) 0.070(6) -0.002(4) 0.013(5) -0.054(4)
F4 0.100(3) 0.103(3) 0.093(3) 0.052(3) 0.040(3) 0.077(2)
F5 0.100(3) 0.103(3) 0.093(3) 0.052(3) 0.040(3) 0.077(2)
F6 0.090(4) 0.038(3) 0.308(12) 0.036(4) -0.132(6) -0.015(3)
F7 0.067(3) 0.023(2) 0.070(3) -0.020(2) 0.014(2) -0.0018(19)
F8 0.042(2) 0.090(4) 0.099(4) -0.060(3) -0.023(2) 0.033(2)
F9 0.055(2) 0.043(2) 0.056(3) -0.016(2) 0.025(2) -0.0059(18)
F10 0.0309(19) 0.066(3) 0.057(3) 0.011(2) -0.0223(18) -0.0166(19)
F11 0.0342(19) 0.049(2) 0.062(3) 0.016(2) -0.0039(17) -0.0159(17)
F12 0.0226(18) 0.069(3) 0.105(4) -0.053(3) 0.017(2) -0.0166(19)
F13 0.077(3) 0.053(3) 0.106(4) 0.031(3) 0.065(3) 0.028(2)
F14 0.068(3) 0.196(8) 0.159(7) -0.130(7) 0.024(4) 0.010(4)
F15 0.079(3) 0.116(4) 0.110(5) 0.066(4) 0.057(3) 0.075(3)
F16 0.042(2) 0.043(2) 0.042(2) 0.0152(18) -0.0008(17) 0.0115(17)
F17 0.0423(19) 0.039(2) 0.0291(19) 0.0057(16) 0.0084(15) 0.0080(15)
F18 0.097(3) 0.055(3) 0.026(2) -0.0028(19) -0.004(2) -0.024(2)
F19 0.086(3) 0.034(2) 0.036(3) 0.0130(17) -0.022(2) -0.0051(18)
F20 0.074(3) 0.0208(17) 0.036(2) 0.0046(16) 0.0012(19) -0.0018(17)
F21 0.049(2) 0.054(3) 0.090(4) 0.042(3) 0.024(2) 0.003(2)
F22 0.067(2) 0.0388(19) 0.031(3) -0.0110(17) 0.0166(18) -0.0032(17)
F23 0.047(2) 0.039(2) 0.075(3) -0.027(2) 0.007(2) -0.0160(17)
F24 0.095(3) 0.040(2) 0.038(2) -0.0085(19) -0.004(2) 0.035(2)
C30 0.016(2) 0.014(2) 0.028(3) -0.0057(18) -0.0010(17) -0.0025(17)
C31 0.020(2) 0.016(2) 0.041(4) 0.003(3) -0.003(3) -0.0001(16)
C32 0.020(2) 0.028(3) 0.052(4) 0.015(3) 0.010(2) -0.006(2)
C33 0.0128(19) 0.027(3) 0.066(4) 0.005(4) -0.001(3) -0.0044(17)
C34 0.023(2) 0.023(3) 0.031(3) 0.000(2) -0.002(2) 0.007(2)
C35 0.029(3) 0.016(2) 0.020(3) -0.002(2) 0.003(2) -0.0060(19)
C36 0.029(3) 0.043(5) 0.167(11) 0.055(6) 0.036(5) 0.005(3)
C37 0.019(3) 0.029(3) 0.070(5) 0.023(3) 0.005(3) 0.007(2)
C38 0.0189(19) 0.018(2) 0.021(3) -0.004(3) -0.002(2) -0.0004(15)
C39 0.016(2) 0.027(3) 0.024(3) 0.000(2) -0.0006(19) -0.003(2)
C40 0.032(3) 0.024(3) 0.024(3) -0.006(2) -0.001(2) -0.001(2)
C41 0.028(3) 0.019(3) 0.040(4) -0.008(2) -0.008(2) -0.002(2)
C42 0.021(2) 0.028(3) 0.031(3) 0.002(3) -0.007(3) -0.0040(18)
C43 0.022(2) 0.023(3) 0.026(3) -0.002(2) -0.0019(19) -0.0029(19)
C44 0.033(3) 0.036(3) 0.044(4) -0.013(3) -0.003(3) 0.002(3)
C45 0.023(2) 0.031(3) 0.045(4) 0.000(4) -0.004(3) -0.0065(19)
C46 0.0139(18) 0.016(2) 0.022(3) 0.001(3) -0.002(2) -0.0026(14)
C47 0.019(2) 0.023(3) 0.022(3) 0.002(2) -0.002(2) -0.0024(19)
C48 0.022(2) 0.024(2) 0.025(3) 0.003(2) 0.000(2) 0.0017(18)
C49 0.021(3) 0.029(3) 0.040(4) 0.004(3) -0.005(2) 0.006(2)
C50 0.024(2) 0.030(3) 0.025(3) 0.000(2) -0.010(2) -0.003(2)
C51 0.016(2) 0.033(3) 0.019(3) -0.002(2) -0.0016(19) -0.004(2)
C52 0.027(3) 0.042(4) 0.063(5) 0.007(4) 0.006(3) 0.016(3)
C53 0.039(3) 0.036(3) 0.031(3) 0.000(3) -0.001(3) 0.002(3)
C54 0.012(2) 0.019(2) 0.023(3) -0.002(2) 0.0014(18) -0.0024(17)
C55 0.016(2) 0.015(2) 0.025(3) -0.002(2) -0.0027(19) -0.0042(17)
C56 0.015(2) 0.025(3) 0.026(3) 0.005(2) 0.0012(19) -0.0030(19)
C57 0.021(2) 0.021(3) 0.021(3) -0.003(2) 0.001(2) 0.0003(19)
C58 0.019(2) 0.022(3) 0.021(3) -0.001(2) 0.003(2) -0.0024(19)
C59 0.016(2) 0.017(2) 0.026(3) 0.005(2) -0.0003(19) -0.0005(18)
C60 0.036(3) 0.019(3) 0.037(4) -0.001(2) -0.001(3) -0.003(2)
C61 0.033(3) 0.018(3) 0.025(3) -0.005(2) 0.000(2) 0.000(2)
B2 0.017(2) 0.014(3) 0.020(3) -0.003(2) 0.001(2) -0.001(2)

loop_
_atom_type_symbol
_atom_type_description
_atom_type_scat_dispersion_real
_atom_type_scat_dispersion_imag
_atom_type_scat_source
C C 0.0033 0.0016 'International Tables Vol C Tables 4.2.6.8 and 6.1.1.4'
H H 0.0000 0.0000 'International Tables Vol C Tables 4.2.6.8 and 6.1.1.4'
B B 0.0013 0.0007 'International Tables Vol C Tables 4.2.6.8 and 6.1.1.4'
N N 0.0061 0.0033 'International Tables Vol C Tables 4.2.6.8 and 6.1.1.4'
O O 0.0106 0.0060 'International Tables Vol C Tables 4.2.6.8 and 6.1.1.4'
F F 0.0171 0.0103 'International Tables Vol C Tables 4.2.6.8 and 6.1.1.4'
Ru Ru -1.2594 0.8363 'International Tables Vol C Tables 4.2.6.8 and 6.1.1.4'

loop_
_geom_angle_atom_site_label_1
_geom_angle_atom_site_label_2
_geom_angle_atom_site_label_3
_geom_angle
C10 Ru1 N7 82.6(2)
C10 Ru1 N5 95.6(2)
N7 Ru1 N5 177.8(2)
C10 Ru1 N1 95.3(2)
N7 Ru1 N1 91.49(18)
N5 Ru1 N1 89.83(19)
C10 Ru1 N9 89.2(2)
N7 Ru1 N9 87.61(18)
N5 Ru1 N9 91.21(18)
N1 Ru1 N9 175.3(2)
C10 Ru1 N3 177.3(2)
N7 Ru1 N3 96.07(18)
N5 Ru1 N3 85.79(17)
N1 Ru1 N3 82.39(18)
N9 Ru1 N3 93.14(18)
C18 O1 C19 116.0(5)
C3 N1 N2 107.4(5)
C3 N1 Ru1 133.0(4)
N2 N1 Ru1 119.6(3)
N1 N2 C1 109.1(5)
N1 N2 B1 121.2(5)
C1 N2 B1 129.6(5)
C6 N3 N4 105.9(5)
C6 N3 Ru1 136.6(4)
N4 N3 Ru1 117.5(3)
C4 N4 N3 109.8(5)
C4 N4 B1 130.3(5)
N3 N4 B1 119.8(5)
C9 N5 N6 106.6(5)
C9 N5 Ru1 134.1(4)
N6 N5 Ru1 119.3(4)
C7 N6 N5 108.0(5)
C7 N6 B1 131.2(5)
N5 N6 B1 120.7(4)
C20 N7 C21 108.8(5)
C20 N7 Ru1 111.6(4)
C21 N7 Ru1 139.6(4)
C22 N8 C20 106.1(5)
C22 N8 C23 125.8(5)
C20 N8 C23 128.0(6)
C29 N9 C25 117.4(5)
C29 N9 Ru1 117.4(4)
C25 N9 Ru1 124.8(4)
C2 C1 N2 108.3(6)
C2 C1 H1 125.8
N2 C1 H1 125.8
C1 C2 C3 105.8(6)
C1 C2 H2 127.1
C3 C2 H2 127.1
N1 C3 C2 109.4(6)
N1 C3 H3 125.3
C2 C3 H3 125.3
N4 C4 C5 109.0(6)
N4 C4 H4 125.5
C5 C4 H4 125.5
C4 C5 C6 104.8(5)
C4 C5 H5 127.6
C6 C5 H5 127.6
N3 C6 C5 110.4(5)
N3 C6 H6 124.8
C5 C6 H6 124.8
C8 C7 N6 109.9(6)
C8 C7 H7 125.1
N6 C7 H7 125.1
C7 C8 C9 104.8(6)
C7 C8 H8 127.6
C9 C8 H8 127.6
N5 C9 C8 110.7(6)
N5 C9 H9 124.6
C8 C9 H9 124.6
C11 C10 C17 120.8(5)
C11 C10 Ru1 128.9(4)
C17 C10 Ru1 110.0(4)
C16 C11 C12 117.4(5)
C16 C11 C10 124.3(5)
C12 C11 C10 118.1(5)
C13 C12 C11 120.3(6)
C13 C12 H12 119.8
C11 C12 H12 119.8
C14 C13 C12 120.7(6)
C14 C13 H13 119.6
C12 C13 H13 119.6
C13 C14 C15 120.0(6)
C13 C14 H14 120.0
C15 C14 H14 120.0
C16 C15 C14 119.7(6)
C16 C15 H15 120.2
C14 C15 H15 120.2
C15 C16 C11 121.8(6)
C15 C16 H16 119.1
C11 C16 H16 119.1
C20 C17 C24 110.5(5)
C20 C17 C18 110.1(5)
C24 C17 C18 110.3(5)
C20 C17 C10 105.1(5)
C24 C17 C10 107.9(5)
C18 C17 C10 112.7(4)
O2 C18 O1 124.9(6)
O2 C18 C17 125.0(6)
O1 C18 C17 110.1(5)
O1 C19 H19A 109.5
O1 C19 H19B 109.5
H19A C19 H19B 109.5
O1 C19 H19C 109.5
H19A C19 H19C 109.5
H19B C19 H19C 109.5
N7 C20 N8 110.1(5)
N7 C20 C17 118.5(5)
N8 C20 C17 131.3(6)
C22 C21 N7 106.7(6)
C22 C21 H21 126.7
N7 C21 H21 126.7
C21 C22 N8 108.2(6)
C21 C22 H22 125.9
N8 C22 H22 125.9
N8 C23 H23A 109.5
N8 C23 H23B 109.5
H23A C23 H23B 109.5
N8 C23 H23C 109.5
H23A C23 H23C 109.5
H23B C23 H23C 109.5
C25 C24 C17 116.6(5)
C25 C24 H24A 108.1
C17 C24 H24A 108.1
C25 C24 H24B 108.1
C17 C24 H24B 108.1
H24A C24 H24B 107.3
N9 C25 C26 121.2(6)
N9 C25 C24 121.1(5)
C26 C25 C24 117.3(6)
C27 C26 C25 120.3(6)
C27 C26 H26 119.9
C25 C26 H26 119.9
C26 C27 C28 118.7(6)
C26 C27 H27 120.7
C28 C27 H27 120.7
C29 C28 C27 118.6(6)
C29 C28 H28 120.7
C27 C28 H28 120.7
N9 C29 C28 123.5(6)
N9 C29 H29 118.2
C28 C29 H29 118.2
N6 B1 N2 108.3(5)
N6 B1 N4 108.9(5)
N2 B1 N4 105.0(5)
N6 B1 H1A 111.5
N2 B1 H1A 111.5
N4 B1 H1A 111.5
C36 F1B F2B 70.7(13)
F3B F2B C36 32.0(6)
F3B F2B F1B 61.6(13)
C36 F2B F1B 42.9(11)
C36 F3B F2B 49.9(9)
C35 C30 C31 115.5(4)
C35 C30 B2 120.3(4)
C31 C30 B2 124.1(4)
C32 C31 C30 121.2(5)
C32 C31 H31 119.4
C30 C31 H31 119.4
C33 C32 C31 122.2(5)
C33 C32 C36 119.3(5)
C31 C32 C36 118.5(5)
C32 C33 C34 117.9(4)
C32 C33 H33 121.0
C34 C33 H33 121.0
C33 C34 C35 120.6(5)
C33 C34 C37 119.4(5)
C35 C34 C37 119.8(5)
C30 C35 C34 122.4(5)
C30 C35 H35 118.8
C34 C35 H35 118.8
F1B C36 F3B 115.1(16)
F2A C36 F1A 131.1(10)
F1B C36 F2B 66.4(12)
F3B C36 F2B 98.1(11)
F1B C36 C32 122.7(16)
F3B C36 C32 122.2(10)
F2A C36 C32 114.9(6)
F1A C36 C32 112.0(10)
F2B C36 C32 103.5(8)
F2A C36 F3A 94.4(11)
F1A C36 F3A 86.3(11)
C32 C36 F3A 105.1(8)
F4 C37 F5 108.3(6)
F4 C37 F6 101.2(7)
F5 C37 F6 103.9(7)
F4 C37 C34 112.9(6)
F5 C37 C34 115.8(5)
F6 C37 C34 113.3(6)
C39 C38 C43 116.2(4)
C39 C38 B2 126.2(4)
C43 C38 B2 117.6(4)
C40 C39 C38 121.5(5)
C40 C39 H39 119.2
C38 C39 H39 119.2
C41 C40 C39 121.3(5)
C41 C40 C44 120.4(5)
C39 C40 C44 118.3(5)
C40 C41 C42 117.4(5)
C40 C41 H41 121.3
C42 C41 H41 121.3
C43 C42 C41 121.9(5)
C43 C42 C45 120.7(5)
C41 C42 C45 117.4(5)
C42 C43 C38 121.5(5)
C42 C43 H43 119.2
C38 C43 H43 119.2
F7 C44 F8 107.0(6)
F7 C44 F9 106.7(5)
F8 C44 F9 104.5(6)
F7 C44 C40 113.5(5)
F8 C44 C40 111.4(5)
F9 C44 C40 113.0(5)
F12 C45 F10 107.1(5)
F12 C45 F11 106.7(6)
F10 C45 F11 104.9(5)
F12 C45 C42 112.8(5)
F10 C45 C42 112.5(6)
F11 C45 C42 112.2(4)
C51 C46 C47 114.9(4)
C51 C46 B2 122.0(4)
C47 C46 B2 123.0(5)
C48 C47 C46 122.1(5)
C48 C47 H47 118.9
C46 C47 H47 118.9
C49 C48 C47 121.9(5)
C49 C48 C52 119.8(5)
C47 C48 C52 118.2(5)
C48 C49 C50 117.8(5)
C48 C49 H49 121.1
C50 C49 H49 121.1
C49 C50 C51 120.4(5)
C49 C50 C53 119.1(5)
C51 C50 C53 120.5(5)
C46 C51 C50 122.8(5)
C46 C51 H51 118.6
C50 C51 H51 118.6
F13 C52 F15 110.7(6)
F13 C52 F14 103.6(8)
F15 C52 F14 100.2(7)
F13 C52 C48 115.2(5)
F15 C52 C48 115.3(6)
F14 C52 C48 110.1(5)
F18 C53 F17 107.0(5)
F18 C53 F16 105.5(5)
F17 C53 F16 105.3(5)
F18 C53 C50 112.3(5)
F17 C53 C50 113.0(5)
F16 C53 C50 113.1(5)
C59 C54 C55 116.2(5)
C59 C54 B2 119.8(4)
C55 C54 B2 124.0(4)
C56 C55 C54 121.6(5)
C56 C55 H55 119.2
C54 C55 H55 119.2
C57 C56 C55 121.2(5)
C57 C56 C60 118.2(5)
C55 C56 C60 120.6(5)
C56 C57 C58 118.1(5)
C56 C57 H57 121.0
C58 C57 H57 121.0
C57 C58 C59 120.6(5)
C57 C58 C61 120.4(5)
C59 C58 C61 119.0(5)
C54 C59 C58 122.2(5)
C54 C59 H59 118.9
C58 C59 H59 118.9
F20 C60 F19 106.8(5)
F20 C60 F21 107.6(5)
F19 C60 F21 105.7(5)
F20 C60 C56 113.7(5)
F19 C60 C56 111.6(5)
F21 C60 C56 111.0(5)
F23 C61 F22 108.2(5)
F23 C61 F24 106.5(5)
F22 C61 F24 106.1(4)
F23 C61 C58 113.1(5)
F22 C61 C58 111.9(5)
F24 C61 C58 110.6(5)
C30 B2 C54 105.0(4)
C30 B2 C38 110.9(4)
C54 B2 C38 109.1(4)
C30 B2 C46 112.9(4)
C54 B2 C46 112.4(4)
C38 B2 C46 106.5(4)

loop_
_geom_bond_atom_site_label_1
_geom_bond_atom_site_label_2
_geom_bond_distance
Ru1 C10 1.873(6)
Ru1 N7 2.059(4)
Ru1 N5 2.059(5)
Ru1 N1 2.060(5)
Ru1 N9 2.103(5)
Ru1 N3 2.196(5)
O1 C18 1.329(8)
O1 C19 1.451(8)
O2 C18 1.202(8)
N1 C3 1.331(7)
N1 N2 1.340(7)
N2 C1 1.363(8)
N2 B1 1.555(9)
N3 C6 1.353(7)
N3 N4 1.354(6)
N4 C4 1.348(8)
N4 B1 1.559(8)
N5 C9 1.328(8)
N5 N6 1.369(6)
N6 C7 1.351(8)
N6 B1 1.539(9)
N7 C20 1.306(7)
N7 C21 1.387(8)
N8 C22 1.386(10)
N8 C20 1.365(7)
N8 C23 1.462(8)
N9 C29 1.355(8)
N9 C25 1.367(8)
C1 C2 1.345(11)
C1 H1 0.9300
C2 C3 1.394(9)
C2 H2 0.9300
C3 H3 0.9300
C4 C5 1.366(9)
C4 H4 0.9300
C5 C6 1.388(9)
C5 H5 0.9300
C6 H6 0.9300
C7 C8 1.349(11)
C7 H7 0.9300
C8 C9 1.386(9)
C8 H8 0.9300
C9 H9 0.9300
C10 C11 1.466(8)
C10 C17 1.587(7)
C11 C16 1.397(9)
C11 C12 1.407(8)
C12 C13 1.399(8)
C12 H12 0.9300
C13 C14 1.362(10)
C13 H13 0.9300
C14 C15 1.393(10)
C14 H14 0.9300
C15 C16 1.381(9)
C15 H15 0.9300
C16 H16 0.9300
C17 C20 1.482(9)
C17 C24 1.525(8)
C17 C18 1.543(8)
C19 H19A 0.9600
C19 H19B 0.9600
C19 H19C 0.9600
C21 C22 1.359(10)
C21 H21 0.9300
C22 H22 0.9300
C23 H23A 0.9600
C23 H23B 0.9600
C23 H23C 0.9600
C24 C25 1.526(9)
C24 H24A 0.9700
C24 H24B 0.9700
C25 C26 1.390(9)
C26 C27 1.381(10)
C26 H26 0.9300
C27 C28 1.388(10)
C27 H27 0.9300
C28 C29 1.382(9)
C28 H28 0.9300
C29 H29 0.9300
B1 H1A 0.9800
F1A C36 1.34(2)
F2A C36 1.303(13)
F3A C36 1.571(16)
F1B C36 1.19(3)
F1B F2B 1.60(2)
F2B F3B 2.138(19)
F2B C36 1.652(17)
F3B C36 1.144(16)
F4 C37 1.279(9)
F5 C37 1.298(8)
F6 C37 1.298(9)
F7 C44 1.314(7)
F8 C44 1.335(7)
F9 C44 1.339(8)
F10 C45 1.316(9)
F11 C45 1.346(7)
F12 C45 1.333(8)
F13 C52 1.263(8)
F14 C52 1.369(10)
F15 C52 1.281(8)
F16 C53 1.345(7)
F17 C53 1.337(7)
F18 C53 1.336(7)
F19 C60 1.324(7)
F20 C60 1.314(7)
F21 C60 1.326(7)
F22 C61 1.325(7)
F23 C61 1.306(6)
F24 C61 1.341(7)
C30 C35 1.393(7)
C30 C31 1.402(7)
C30 B2 1.650(7)
C31 C32 1.398(7)
C31 H31 0.9300
C32 C33 1.365(7)
C32 C36 1.496(8)
C33 C34 1.374(8)
C33 H33 0.9300
C34 C35 1.405(7)
C34 C37 1.493(7)
C35 H35 0.9300
C38 C39 1.390(7)
C38 C43 1.415(7)
C38 B2 1.656(7)
C39 C40 1.399(7)
C39 H39 0.9300
C40 C41 1.384(8)
C40 C44 1.513(8)
C41 C42 1.384(8)
C41 H41 0.9300
C42 C43 1.372(7)
C42 C45 1.506(7)
C43 H43 0.9300
C46 C51 1.391(8)
C46 C47 1.402(7)
C46 B2 1.637(7)
C47 C48 1.395(7)
C47 H47 0.9300
C48 C49 1.362(8)
C48 C52 1.500(8)
C49 C50 1.382(8)
C49 H49 0.9300
C50 C51 1.407(8)
C50 C53 1.498(9)
C51 H51 0.9300
C54 C59 1.392(7)
C54 C55 1.399(7)
C54 B2 1.651(8)
C55 C56 1.397(8)
C55 H55 0.9300
C56 C57 1.377(8)
C56 C60 1.520(8)
C57 C58 1.390(8)
C57 H57 0.9300
C58 C59 1.397(7)
C58 C61 1.491(7)
C59 H59 0.9300

loop_
_geom_torsion_atom_site_label_1
_geom_torsion_atom_site_label_2
_geom_torsion_atom_site_label_3
_geom_torsion_atom_site_label_4
_geom_torsion
C10 Ru1 N1 C3 -47.5(6)
N7 Ru1 N1 C3 35.2(5)
N5 Ru1 N1 C3 -143.1(5)
N3 Ru1 N1 C3 131.1(5)
C10 Ru1 N1 N2 131.8(4)
N7 Ru1 N1 N2 -145.5(4)
N5 Ru1 N1 N2 36.2(4)
N3 Ru1 N1 N2 -49.6(4)
C3 N1 N2 C1 1.6(6)
Ru1 N1 N2 C1 -177.9(4)
C3 N1 N2 B1 -174.9(5)
Ru1 N1 N2 B1 5.7(6)
N7 Ru1 N3 C6 -39.7(5)
N5 Ru1 N3 C6 139.2(5)
N1 Ru1 N3 C6 -130.4(5)
N9 Ru1 N3 C6 48.2(5)
N7 Ru1 N3 N4 137.8(4)
N5 Ru1 N3 N4 -43.3(4)
N1 Ru1 N3 N4 47.1(4)
N9 Ru1 N3 N4 -134.2(4)
C6 N3 N4 C4 -0.1(6)
Ru1 N3 N4 C4 -178.3(4)
C6 N3 N4 B1 177.6(5)
Ru1 N3 N4 B1 -0.6(7)
C10 Ru1 N5 C9 46.1(6)
N1 Ru1 N5 C9 141.3(6)
N9 Ru1 N5 C9 -43.2(6)
N3 Ru1 N5 C9 -136.3(6)
C10 Ru1 N5 N6 -132.4(4)
N1 Ru1 N5 N6 -37.2(4)
N9 Ru1 N5 N6 138.3(4)
N3 Ru1 N5 N6 45.2(4)
C9 N5 N6 C7 -0.5(6)
Ru1 N5 N6 C7 178.4(4)
C9 N5 N6 B1 177.5(6)
Ru1 N5 N6 B1 -3.6(6)
C10 Ru1 N7 C20 -18.7(4)
N1 Ru1 N7 C20 -113.8(4)
N9 Ru1 N7 C20 70.7(4)
N3 Ru1 N7 C20 163.7(4)
C10 Ru1 N7 C21 162.5(6)
N1 Ru1 N7 C21 67.4(6)
N9 Ru1 N7 C21 -108.0(6)
N3 Ru1 N7 C21 -15.1(6)
C10 Ru1 N9 C29 -155.8(5)
N7 Ru1 N9 C29 121.6(5)
N5 Ru1 N9 C29 -60.2(4)
N3 Ru1 N9 C29 25.6(4)
C10 Ru1 N9 C25 31.3(5)
N7 Ru1 N9 C25 -51.3(5)
N5 Ru1 N9 C25 126.9(5)
N3 Ru1 N9 C25 -147.3(5)
N1 N2 C1 C2 -1.2(7)
B1 N2 C1 C2 174.9(6)
N2 C1 C2 C3 0.4(7)
N2 N1 C3 C2 -1.3(6)
Ru1 N1 C3 C2 178.0(4)
C1 C2 C3 N1 0.6(7)
N3 N4 C4 C5 -0.5(7)
B1 N4 C4 C5 -177.8(6)
N4 C4 C5 C6 0.8(7)
N4 N3 C6 C5 0.6(6)
Ru1 N3 C6 C5 178.3(4)
C4 C5 C6 N3 -0.8(7)
N5 N6 C7 C8 0.0(7)
B1 N6 C7 C8 -177.6(6)
N6 C7 C8 C9 0.4(8)
N6 N5 C9 C8 0.7(7)
Ru1 N5 C9 C8 -177.9(5)
C7 C8 C9 N5 -0.7(8)
N7 Ru1 C10 C11 -157.0(5)
N5 Ru1 C10 C11 24.2(5)
N1 Ru1 C10 C11 -66.2(5)
N9 Ru1 C10 C11 115.3(5)
N7 Ru1 C10 C17 30.1(4)
N5 Ru1 C10 C17 -148.7(4)
N1 Ru1 C10 C17 121.0(4)
N9 Ru1 C10 C17 -57.6(4)
C17 C10 C11 C16 29.3(8)
Ru1 C10 C11 C16 -142.9(5)
C17 C10 C11 C12 -154.9(5)
Ru1 C10 C11 C12 32.9(7)
C16 C11 C12 C13 1.2(8)
C10 C11 C12 C13 -174.9(5)
C11 C12 C13 C14 0.8(9)
C12 C13 C14 C15 -1.4(10)
C13 C14 C15 C16 -0.1(10)
C14 C15 C16 C11 2.3(10)
C12 C11 C16 C15 -2.7(9)
C10 C11 C16 C15 173.1(6)
C11 C10 C17 C20 149.9(5)
Ru1 C10 C17 C20 -36.6(5)
C11 C10 C17 C24 -92.2(6)
Ru1 C10 C17 C24 81.3(5)
C11 C10 C17 C18 29.9(7)
Ru1 C10 C17 C18 -156.6(4)
C19 O1 C18 O2 0.8(9)
C19 O1 C18 C17 -179.2(5)
C20 C17 C18 O2 122.9(7)
C24 C17 C18 O2 0.7(9)
C10 C17 C18 O2 -120.0(6)
C20 C17 C18 O1 -57.2(6)
C24 C17 C18 O1 -179.4(5)
C10 C17 C18 O1 59.9(7)
C21 N7 C20 N8 1.8(6)
Ru1 N7 C20 N8 -177.3(3)
C21 N7 C20 C17 179.5(5)
Ru1 N7 C20 C17 0.3(6)
C22 N8 C20 N7 -2.4(6)
C23 N8 C20 N7 -179.4(5)
C22 N8 C20 C17 -179.7(6)
C23 N8 C20 C17 3.3(10)
C24 C17 C20 N7 -93.7(6)
C18 C17 C20 N7 144.1(5)
C10 C17 C20 N7 22.4(6)
C24 C17 C20 N8 83.3(7)
C18 C17 C20 N8 -38.8(8)
C10 C17 C20 N8 -160.5(5)
C20 N7 C21 C22 -0.5(7)
Ru1 N7 C21 C22 178.3(4)
N7 C21 C22 N8 -1.0(7)
C20 N8 C22 C21 2.1(7)
C23 N8 C22 C21 179.2(6)
C20 C17 C24 C25 54.6(7)
C18 C17 C24 C25 176.7(5)
C10 C17 C24 C25 -59.8(8)
C29 N9 C25 C26 -5.4(9)
Ru1 N9 C25 C26 167.4(5)
C29 N9 C25 C24 168.1(6)
Ru1 N9 C25 C24 -19.0(9)
C17 C24 C25 N9 29.8(9)
C17 C24 C25 C26 -156.4(6)
N9 C25 C26 C27 2.4(11)
C24 C25 C26 C27 -171.4(7)
C25 C26 C27 C28 2.2(11)
C26 C27 C28 C29 -3.6(10)
C25 N9 C29 C28 4.0(9)
Ru1 N9 C29 C28 -169.4(5)
C27 C28 C29 N9 0.5(10)
C7 N6 B1 N2 -125.9(6)
N5 N6 B1 N2 56.8(6)
C7 N6 B1 N4 120.5(6)
N5 N6 B1 N4 -56.9(7)
N1 N2 B1 N6 -58.4(6)
C1 N2 B1 N6 125.9(6)
N1 N2 B1 N4 57.8(7)
C1 N2 B1 N4 -117.8(6)
C4 N4 B1 N6 -125.3(6)
N3 N4 B1 N6 57.6(7)
C4 N4 B1 N2 118.9(6)
N3 N4 B1 N2 -58.3(7)
C36 F1B F2B F3B -33.4(9)
F1B F2B F3B C36 45.0(12)
C35 C30 C31 C32 -2.9(9)
B2 C30 C31 C32 -178.9(6)
C30 C31 C32 C33 0.5(11)
C30 C31 C32 C36 179.1(8)
C31 C32 C33 C34 0.4(12)
C36 C32 C33 C34 -178.1(8)
C32 C33 C34 C35 1.2(11)
C32 C33 C34 C37 177.2(7)
C31 C30 C35 C34 4.6(8)
B2 C30 C35 C34 -179.3(5)
C33 C34 C35 C30 -3.8(9)
C37 C34 C35 C30 -179.8(6)
F2B F1B C36 F3B 88.0(17)
F2B F1B C36 F2A 52.5(15)
F2B F1B C36 F1A -159(6)
F2B F1B C36 C32 -91.2(12)
F2B F1B C36 F3A 152.2(8)
F2B F3B C36 F1B -67.6(15)
F2B F3B C36 F2A 25.2(16)
F2B F3B C36 F1A -92.4(15)
F2B F3B C36 C32 111.5(13)
F2B F3B C36 F3A -157.6(7)
F3B F2B C36 F1B 114.0(17)
F1B F2B C36 F3B -114.0(17)
F3B F2B C36 F2A -14.2(9)
F1B F2B C36 F2A -128.2(16)
F3B F2B C36 F1A 121.9(13)
F1B F2B C36 F1A 8(2)
F3B F2B C36 C32 -126.0(10)
F1B F2B C36 C32 120.1(16)
F3B F2B C36 F3A 43.7(16)
F1B F2B C36 F3A -70(2)
C33 C32 C36 F1B -51.4(17)
C31 C32 C36 F1B 130.0(14)
C33 C32 C36 F3B 129.4(15)
C31 C32 C36 F3B -49.2(19)
C33 C32 C36 F2A 165.6(12)
C31 C32 C36 F2A -13.0(16)
C33 C32 C36 F1A -28.7(15)
C31 C32 C36 F1A 152.7(11)
C33 C32 C36 F2B -121.8(8)
C31 C32 C36 F2B 59.6(10)
C33 C32 C36 F3A 63.4(10)
C31 C32 C36 F3A -115.2(7)
C33 C34 C37 F4 58.8(9)
C35 C34 C37 F4 -125.1(6)
C33 C34 C37 F5 -175.5(7)
C35 C34 C37 F5 0.5(10)
C33 C34 C37 F6 -55.6(10)
C35 C34 C37 F6 120.5(8)
C43 C38 C39 C40 2.1(9)
B2 C38 C39 C40 -177.5(5)
C38 C39 C40 C41 -3.9(9)
C38 C39 C40 C44 177.5(6)
C39 C40 C41 C42 2.4(9)
C44 C40 C41 C42 -179.1(6)
C40 C41 C42 C43 0.7(9)
C40 C41 C42 C45 -178.6(6)
C41 C42 C43 C38 -2.5(9)
C45 C42 C43 C38 176.8(6)
C39 C38 C43 C42 1.0(9)
B2 C38 C43 C42 -179.4(5)
C41 C40 C44 F7 16.7(9)
C39 C40 C44 F7 -164.8(6)
C41 C40 C44 F8 137.6(6)
C39 C40 C44 F8 -43.9(8)
C41 C40 C44 F9 -105.1(7)
C39 C40 C44 F9 73.4(7)
C43 C42 C45 F12 6.6(9)
C41 C42 C45 F12 -174.0(6)
C43 C42 C45 F10 -114.7(7)
C41 C42 C45 F10 64.7(7)
C43 C42 C45 F11 127.2(6)
C41 C42 C45 F11 -53.4(9)
C51 C46 C47 C48 1.3(7)
B2 C46 C47 C48 178.1(5)
C46 C47 C48 C49 0.5(8)
C46 C47 C48 C52 177.0(5)
C47 C48 C49 C50 -1.5(8)
C52 C48 C49 C50 -177.8(5)
C48 C49 C50 C51 0.5(8)
C48 C49 C50 C53 -179.9(5)
C47 C46 C51 C50 -2.3(7)
B2 C46 C51 C50 -179.1(5)
C49 C50 C51 C46 1.4(8)
C53 C50 C51 C46 -178.1(5)
C49 C48 C52 F13 -136.0(7)
C47 C48 C52 F13 47.5(9)
C49 C48 C52 F15 -5.1(9)
C47 C48 C52 F15 178.4(6)
C49 C48 C52 F14 107.3(8)
C47 C48 C52 F14 -69.1(8)
C49 C50 C53 F18 99.4(6)
C51 C50 C53 F18 -81.0(7)
C49 C50 C53 F17 -139.4(5)
C51 C50 C53 F17 40.1(7)
C49 C50 C53 F16 -19.9(8)
C51 C50 C53 F16 159.6(5)
C59 C54 C55 C56 -0.3(7)
B2 C54 C55 C56 -179.1(4)
C54 C55 C56 C57 -3.0(7)
C54 C55 C56 C60 179.9(4)
C55 C56 C57 C58 3.3(7)
C60 C56 C57 C58 -179.6(5)
C56 C57 C58 C59 -0.3(7)
C56 C57 C58 C61 -179.5(5)
C55 C54 C59 C58 3.3(7)
B2 C54 C59 C58 -177.9(4)
C57 C58 C59 C54 -3.1(7)
C61 C58 C59 C54 176.2(4)
C57 C56 C60 F20 168.1(5)
C55 C56 C60 F20 -14.7(7)
C57 C56 C60 F19 47.2(7)
C55 C56 C60 F19 -135.6(5)
C57 C56 C60 F21 -70.5(7)
C55 C56 C60 F21 106.7(6)
C57 C58 C61 F23 -98.8(6)
C59 C58 C61 F23 82.0(6)
C57 C58 C61 F22 23.8(7)
C59 C58 C61 F22 -155.5(5)
C57 C58 C61 F24 141.9(5)
C59 C58 C61 F24 -37.3(7)
C35 C30 B2 C54 -63.5(6)
C31 C30 B2 C54 112.2(6)
C35 C30 B2 C38 54.2(6)
C31 C30 B2 C38 -130.0(6)
C35 C30 B2 C46 173.6(5)
C31 C30 B2 C46 -10.6(7)
C59 C54 B2 C30 -80.6(5)
C55 C54 B2 C30 98.1(5)
C59 C54 B2 C38 160.5(4)
C55 C54 B2 C38 -20.9(6)
C59 C54 B2 C46 42.6(6)
C55 C54 B2 C46 -138.7(4)
C39 C38 B2 C30 2.2(8)
C43 C38 B2 C30 -177.3(5)
C39 C38 B2 C54 117.5(6)
C43 C38 B2 C54 -62.1(6)
C39 C38 B2 C46 -120.9(6)
C43 C38 B2 C46 59.5(6)
C51 C46 B2 C30 -45.7(6)
C47 C46 B2 C30 137.8(5)
C51 C46 B2 C54 -164.3(4)
C47 C46 B2 C54 19.2(6)
C51 C46 B2 C38 76.3(5)
C47 C46 B2 C38 -100.3(5)
